data_2008285
loop_
_publ_author_name
'Kumar, G. Biju'
'Shah, Amrish C.'
'Cardin, Christine J.'
'Trenkle, Markus'

_publ_section_title
;
 A substituted isoindolin-1-one derived from
 (<i>R</i>)-(--)-2-amino-1-butanol
;
_journal_issue 3
_journal_name_full 'Acta Crystallographica Section C'
_journal_page_first IUC9900019
_journal_paper_doi 10.1107/S0108270199099758
_journal_volume 55
_journal_year 1999
_chemical_formula_moiety 'C12 H15 N O2'
_chemical_formula_sum 'C12 H15 N O2'
_chemical_formula_weight 205.25
_space_group_IT_number 19
_symmetry_cell_setting orthorhombic
_symmetry_space_group_name_Hall 'P 2ac 2ab'
_symmetry_space_group_name_H-M 'P 21 21 21'
_cell_angle_alpha 90.00
_cell_angle_beta 90.00
_cell_angle_gamma 90.00
_cell_formula_units_Z 4
_cell_length_a 5.776(8)
_cell_length_b 12.599(5)
_cell_length_c 15.288(5)
_cell_measurement_reflns_used 5207
_cell_measurement_temperature 293(2)
_cell_measurement_theta_max 24.0
_cell_measurement_theta_min 2.0
_cell_volume 1112.5(16)
_computing_cell_refinement 'MARXDS (Kabsch, 1993)'
_computing_data_collection 'Mar image-plate scanner'
_computing_data_reduction 'XDS (Kabsch, 1988)'
_computing_molecular_graphics 'PLATON (Spek, 1990)'
_computing_publication_material SHELXL93
_computing_structure_refinement 'SHELXL93 (Sheldrick, 1993)'
_computing_structure_solution 'SHELXS86 (Sheldrick, 1990)'
_diffrn_ambient_temperature 293(2)
_diffrn_measured_fraction_theta_full 0.978
_diffrn_measured_fraction_theta_max 0.978
_diffrn_measurement_device 'Mar 18cm image-plate scanner'
_diffrn_measurement_method 'rotation method'
_diffrn_radiation_monochromator graphite
_diffrn_radiation_source 'fine-focus sealed tube'
_diffrn_radiation_type MoK\a
_diffrn_radiation_wavelength 0.71073
_diffrn_reflns_av_R_equivalents 0.049
_diffrn_reflns_av_sigmaI/netI 0.0386
_diffrn_reflns_limit_h_max 6
_diffrn_reflns_limit_h_min -6
_diffrn_reflns_limit_k_max 14
_diffrn_reflns_limit_k_min -14
_diffrn_reflns_limit_l_max 18
_diffrn_reflns_limit_l_min -18
_diffrn_reflns_number 5762
_diffrn_reflns_theta_full 24.91
_diffrn_reflns_theta_max 24.91
_diffrn_reflns_theta_min 2.09
_diffrn_standards_decay_% none
_exptl_absorpt_coefficient_mu 0.083
_exptl_absorpt_correction_type none
_exptl_crystal_colour colourless
_exptl_crystal_density_diffrn 1.225
_exptl_crystal_density_method 'not measured'
_exptl_crystal_description rhomb
_exptl_crystal_F_000 440
_exptl_crystal_size_max 0.4
_exptl_crystal_size_mid 0.2
_exptl_crystal_size_min 0.15
_refine_diff_density_max 0.124
_refine_diff_density_min -0.123
_refine_ls_abs_structure_details 'Flack H D (1983), Acta Cryst. A39, 876-881'
_refine_ls_abs_structure_Flack 0.8(18)
_refine_ls_extinction_coef 0.152(11)
_refine_ls_extinction_method SHELXL93
_refine_ls_goodness_of_fit_all 1.000
_refine_ls_goodness_of_fit_obs 1.018
_refine_ls_hydrogen_treatment refU
_refine_ls_matrix_type full
_refine_ls_number_parameters 197
_refine_ls_number_reflns 1908
_refine_ls_number_restraints 0
_refine_ls_restrained_S_all 1.382
_refine_ls_restrained_S_obs 1.018
_refine_ls_R_factor_all 0.056
_refine_ls_R_factor_obs 0.040
_refine_ls_shift/esd_max -0.014
_refine_ls_shift/esd_mean 0.001
_refine_ls_structure_factor_coef Fsqd
_refine_ls_weighting_details 'w = 1/[\s^2^(Fo^2^)+(0.0520P)^2^+0.1912P] where P = (Fo^2^+2Fc^2^)/3'
_refine_ls_weighting_scheme calc
_refine_ls_wR_factor_all 0.135
_refine_ls_wR_factor_obs 0.092
_reflns_number_observed 1667
_reflns_number_total 1911
_reflns_observed_criterion I>2\s(I)
_cod_data_source_file qa0083.cif
_cod_data_source_block QA0083
_cod_depositor_comments
;
The following automatic conversions were performed:

'_refine_ls_weighting_scheme' value 'calc w =
1/[\s^2^(Fo^2^)+(0.0520P)^2^+0.1912P] where P = (Fo^2^+2Fc^2^)/3' was
changed to 'calc'. New tag '_refine_ls_weighting_details' was
created. The value of the new tag was set to 'w =
1/[\s^2^(Fo^2^)+(0.0520P)^2^+0.1912P] where P = (Fo^2^+2Fc^2^)/3'.

Automatic conversion script
Id: cif_fix_values 3143 2015-03-26 13:38:13Z robertas 
;
_cod_original_cell_volume 1112.5(13)
_cod_database_code 2008285

loop_
_symmetry_equiv_pos_as_xyz
'x, y, z'
'-x+1/2, -y, z+1/2'
'-x, y+1/2, -z+1/2'
'x+1/2, -y+1/2, -z'

loop_
_atom_site_label
_atom_site_fract_x
_atom_site_fract_y
_atom_site_fract_z
_atom_site_U_iso_or_equiv
_atom_site_adp_type
_atom_site_calc_flag
_atom_site_refinement_flags
_atom_site_occupancy
_atom_site_disorder_assembly
_atom_site_disorder_group
_atom_site_type_symbol
C1 0.3499(4) 0.12285(17) 0.62177(16) 0.0362(6) Uani d . 1 . . C
C2 0.2662(5) 0.0527(2) 0.55793(19) 0.0484(7) Uani d . 1 . . C
H2 0.120(5) 0.012(2) 0.5694(17) 0.045(7) Uiso d . 1 . . H
C3 0.3925(6) 0.0426(2) 0.48083(19) 0.0561(8) Uani d . 1 . . C
H3 0.346(6) -0.007(3) 0.435(2) 0.081(10) Uiso d . 1 . . H
C4 0.5995(6) 0.0991(2) 0.4687(2) 0.0562(8) Uani d . 1 . . C
H4 0.683(7) 0.089(3) 0.412(3) 0.085(11) Uiso d . 1 . . H
C5 0.6826(5) 0.1685(2) 0.5330(2) 0.0501(7) Uani d . 1 . . C
H5 0.836(6) 0.205(2) 0.5258(19) 0.058(8) Uiso d . 1 . . H
C6 0.5524(4) 0.18045(18) 0.60913(16) 0.0376(6) Uani d . 1 . . C
C7 0.5906(4) 0.2532(2) 0.68651(17) 0.0418(6) Uani d . 1 . . C
H7A 0.609(4) 0.337(2) 0.6698(14) 0.031(6) Uiso d . 1 . . H
H7B 0.749(5) 0.238(2) 0.7194(16) 0.044(7) Uiso d . 1 . . H
C8 0.2518(4) 0.15082(19) 0.70938(17) 0.0370(6) Uani d . 1 . . C
O2 0.0794(3) 0.11282(15) 0.74589(13) 0.0531(5) Uani d . 1 . . O
N1 0.3931(3) 0.22783(15) 0.74332(13) 0.0373(5) Uani d . 1 . . N
O1 0.0816(4) 0.40305(16) 0.76430(16) 0.0703(7) Uani d . 1 . . O
H1 0.0458 0.4654 0.7571 0.105 Uiso calc R 1 . . H
C9 0.2879(5) 0.3973(2) 0.8147(2) 0.0518(7) Uani d . 1 . . C
H9A 0.255(6) 0.426(2) 0.876(2) 0.058(8) Uiso d . 1 . . H
H9B 0.415(6) 0.438(2) 0.7800(19) 0.056(8) Uiso d . 1 . . H
C10 0.3537(5) 0.2804(2) 0.82788(16) 0.0402(6) Uani d . 1 . . C
H10 0.215(5) 0.243(2) 0.8526(17) 0.046(7) Uiso d . 1 . . H
C11 0.5651(5) 0.2686(2) 0.8877(2) 0.0524(7) Uani d . 1 . . C
H11A 0.526(6) 0.307(3) 0.939(2) 0.070(10) Uiso d . 1 . . H
H11B 0.690(7) 0.301(3) 0.857(3) 0.075(11) Uiso d . 1 . . H
C12 0.6267(8) 0.1531(3) 0.9076(3) 0.0769(11) Uani d . 1 . . C
H12A 0.764(8) 0.146(4) 0.950(3) 0.103(14) Uiso d . 1 . . H
H12B 0.491(9) 0.121(5) 0.940(3) 0.136(19) Uiso d . 1 . . H
H12C 0.638(10) 0.110(5) 0.850(4) 0.137(19) Uiso d . 1 . . H

loop_
_atom_site_aniso_label
_atom_site_aniso_U_11
_atom_site_aniso_U_22
_atom_site_aniso_U_33
_atom_site_aniso_U_12
_atom_site_aniso_U_13
_atom_site_aniso_U_23
C1 0.0337(12) 0.0280(11) 0.0469(13) 0.0031(9) -0.0019(11) -0.0001(10)
C2 0.0491(16) 0.0379(13) 0.0583(16) -0.0008(12) -0.0031(15) -0.0044(12)
C3 0.069(2) 0.0487(16) 0.0507(15) 0.0083(15) -0.0050(16) -0.0111(13)
C4 0.0632(19) 0.0524(16) 0.0529(16) 0.0095(15) 0.0120(15) -0.0001(13)
C5 0.0471(15) 0.0472(16) 0.0561(16) 0.0032(13) 0.0092(13) 0.0066(13)
C6 0.0349(12) 0.0337(12) 0.0443(13) 0.0040(9) 0.0005(11) 0.0034(10)
C7 0.0347(13) 0.0410(14) 0.0497(14) -0.0084(11) 0.0049(12) -0.0023(11)
C8 0.0290(11) 0.0317(11) 0.0502(13) -0.0002(10) 0.0014(11) 0.0017(10)
O2 0.0430(10) 0.0487(10) 0.0675(12) -0.0145(9) 0.0132(10) -0.0094(9)
N1 0.0331(10) 0.0330(9) 0.0458(11) -0.0036(8) 0.0028(9) -0.0043(9)
O1 0.0695(14) 0.0500(11) 0.0914(16) 0.0178(11) -0.0294(13) -0.0100(11)
C9 0.0572(17) 0.0406(15) 0.0575(17) 0.0066(13) -0.0061(15) -0.0089(13)
C10 0.0393(12) 0.0373(13) 0.0440(14) 0.0013(11) 0.0011(11) -0.0039(10)
C11 0.0526(16) 0.0587(16) 0.0460(15) 0.0024(15) -0.0055(14) -0.0053(14)
C12 0.075(2) 0.074(2) 0.082(2) 0.011(2) -0.015(2) 0.021(2)

loop_
_atom_type_symbol
_atom_type_description
_atom_type_scat_dispersion_real
_atom_type_scat_dispersion_imag
_atom_type_scat_source
C C .0033 .0016 'International Tables Vol C Tables 4.2.6.8 and 6.1.1.4'
H H .0000 .0000 'International Tables Vol C Tables 4.2.6.8 and 6.1.1.4'
N N .0061 .0033 'International Tables Vol C Tables 4.2.6.8 and 6.1.1.4'
O O .0106 .0060 'International Tables Vol C Tables 4.2.6.8 and 6.1.1.4'

loop_
_geom_angle_atom_site_label_1
_geom_angle_atom_site_label_2
_geom_angle_atom_site_label_3
_geom_angle
C6 C1 C2 121.5(2)
C6 C1 C8 108.7(2)
C2 C1 C8 129.8(2)
C3 C2 C1 117.8(3)
C2 C3 C4 120.8(3)
C5 C4 C3 121.0(3)
C6 C5 C4 118.0(3)
C1 C6 C5 120.9(2)
C1 C6 C7 109.3(2)
C5 C6 C7 129.8(2)
N1 C7 C6 102.55(18)
O2 C8 N1 125.6(2)
O2 C8 C1 128.1(2)
N1 C8 C1 106.3(2)
C8 N1 C7 113.12(19)
C8 N1 C10 124.1(2)
C7 N1 C10 122.8(2)
O1 C9 C10 109.1(2)
N1 C10 C9 110.8(2)
N1 C10 C11 111.0(2)
C9 C10 C11 111.6(2)
C12 C11 C10 113.4(3)

loop_
_geom_bond_atom_site_label_1
_geom_bond_atom_site_label_2
_geom_bond_site_symmetry_2
_geom_bond_distance
_geom_bond_publ_flag
C1 C6 . 1.390(3) ?
C1 C2 . 1.402(4) ?
C1 C8 . 1.496(4) ?
C2 C3 . 1.392(4) ?
C3 C4 . 1.404(5) ?
C4 C5 . 1.400(4) ?
C5 C6 . 1.394(4) ?
C6 C7 . 1.512(3) ?
C7 N1 . 1.469(3) ?
C8 O2 . 1.238(3) ?
C8 N1 . 1.370(3) ?
N1 C10 . 1.470(3) ?
O1 C9 . 1.421(4) ?
C9 C10 . 1.534(4) ?
C10 C11 . 1.533(4) ?
C11 C12 . 1.529(5) ?

loop_
_cod_related_entry_id
_cod_related_entry_database
_cod_related_entry_code
1 ChemSpider 21183160
